data_8101352
loop_
_publ_author_name
'Matos Beja, A.'
'Paix\~ao, J. A.'
'Ramos Silva, M.'
'Alte da Veiga, L.'

_publ_section_title
;
Crystal structure of N,N'-diphenylguanidinium acetate, C~13~H~14~N~3~
^+^C~2~H~3~O~2~^--^
;
_journal_issue 4
_journal_name_full 'Zeitschrift f\"ur Kristallographie - New Crystal Structures'
_journal_page_first 579
_journal_page_last 580
_journal_volume 215
_journal_year 2000
_chemical_formula_moiety 'C13 H14 N3 1+, C2 H3 O2 1-'
_chemical_formula_structural 'C13 H14 N3+ C2 H3 O2 -'
_chemical_formula_sum 'C15 H17 N3 O2'
_chemical_formula_weight 271.32
_space_group_IT_number 14
_symmetry_cell_setting monoclinic
_symmetry_space_group_name_Hall '-P 2yab'
_symmetry_space_group_name_H-M 'P 1 21/a 1'
_cell_angle_alpha 90.00
_cell_angle_beta 106.06(4)
_cell_angle_gamma 90.00
_cell_formula_units_Z 4
_cell_length_a 11.886(4)
_cell_length_b 10.672(4)
_cell_length_c 12.198(9)
_cell_measurement_temperature 293(2)
_cell_volume 1486.9(13)
_diffrn_ambient_temperature 293(2)
_exptl_crystal_density_diffrn 1.212
_cod_original_sg_symbol_H-M 'P 21/a'
_cod_database_code 8101352

loop_
_symmetry_equiv_pos_as_xyz
'x, y, z'
'-x+1/2, y+1/2, -z'
'-x, -y, -z'
'x-1/2, -y-1/2, z'

loop_
_atom_site_label
_atom_site_type_symbol
_atom_site_fract_x
_atom_site_fract_y
_atom_site_fract_z
_atom_site_U_iso_or_equiv
_atom_site_adp_type
_atom_site_occupancy
_atom_site_symmetry_multiplicity
_atom_site_calc_flag
_atom_site_refinement_flags
_atom_site_disorder_assembly
_atom_site_disorder_group
N1 N 0.71536(12) 0.54653(14) 0.31967(12) 0.0496(4) Uani 1 4 d . . .
N2 N 0.76655(14) 0.68268(16) 0.47019(13) 0.0575(4) Uani 1 4 d . . .
N3 N 0.88994(12) 0.66362(14) 0.35860(13) 0.0520(4) Uani 1 4 d . . .
C1 C 0.79103(14) 0.63119(15) 0.38254(13) 0.0458(4) Uani 1 4 d . . .
C2 C 0.69756(13) 0.51860(15) 0.20369(14) 0.0455(4) Uani 1 4 d . . .
C3 C 0.70731(16) 0.60746(18) 0.12506(16) 0.0562(5) Uani 1 4 d . . .
C4 C 0.6854(2) 0.5752(2) 0.01205(18) 0.0736(6) Uani 1 4 d . . .
C5 C 0.6527(2) 0.4560(2) -0.0240(2) 0.0809(7) Uani 1 4 d . . .
C6 C 0.6412(2) 0.3686(2) 0.05309(18) 0.0752(6) Uani 1 4 d . . .
C7 C 0.66376(18) 0.39823(18) 0.16652(16) 0.0606(5) Uani 1 4 d . . .
C8 C 0.95056(13) 0.59205(15) 0.29531(13) 0.0449(4) Uani 1 4 d . . .
C9 C 0.95899(16) 0.46343(18) 0.30394(17) 0.0601(5) Uani 1 4 d . . .
C10 C 1.0161(2) 0.3989(2) 0.2386(2) 0.0782(7) Uani 1 4 d . . .
C11 C 1.06740(19) 0.4605(2) 0.1666(2) 0.0759(6) Uani 1 4 d . . .
C12 C 1.06205(19) 0.5883(2) 0.16045(19) 0.0711(6) Uani 1 4 d . . .
C13 C 1.00412(16) 0.65475(18) 0.22484(17) 0.0578(5) Uani 1 4 d . . .
H2A H 0.8179(18) 0.743(2) 0.5142(16) 0.069(6) Uiso 1 4 d . . .
H2B H 0.695(2) 0.6776(19) 0.4761(16) 0.066(6) Uiso 1 4 d . . .
H1 H 0.6700(19) 0.506(2) 0.3576(18) 0.074(6) Uiso 1 4 d . . .
H3 H 0.9295(18) 0.721(2) 0.4027(17) 0.068(6) Uiso 1 4 d . . .
H3A H 0.7266(17) 0.6889(19) 0.1519(15) 0.061(5) Uiso 1 4 d . . .
H4 H 0.693(2) 0.645(2) -0.039(2) 0.102(8) Uiso 1 4 d . . .
H7 H 0.6601(19) 0.337(2) 0.2230(18) 0.077(6) Uiso 1 4 d . . .
H5 H 0.636(2) 0.432(2) -0.102(2) 0.090(7) Uiso 1 4 d . . .
H6 H 0.620(2) 0.289(3) 0.032(2) 0.095(8) Uiso 1 4 d . . .
H9 H 0.922(2) 0.420(2) 0.3592(18) 0.080(6) Uiso 1 4 d . . .
H10 H 1.017(2) 0.307(2) 0.2443(19) 0.094(7) Uiso 1 4 d . . .
H11 H 1.105(2) 0.416(2) 0.116(2) 0.092(7) Uiso 1 4 d . . .
H12 H 1.099(2) 0.634(2) 0.111(2) 0.096(7) Uiso 1 4 d . . .
H13 H 0.9957(18) 0.747(2) 0.2189(17) 0.075(6) Uiso 1 4 d . . .
O1 O 0.54394(10) 0.67989(12) 0.50163(10) 0.0608(4) Uani 1 4 d . . .
O2 O 0.41461(11) 0.62274(12) 0.58984(11) 0.0615(4) Uani 1 4 d . . .
C14 C 0.51637(14) 0.62356(16) 0.57997(13) 0.0473(4) Uani 1 4 d . . .
C15 C 0.6108(2) 0.5556(3) 0.6660(2) 0.0809(7) Uani 1 4 d . . .
H15A H 0.578(3) 0.504(3) 0.706(3) 0.129(11) Uiso 1 4 d . . .
H15B H 0.668(3) 0.522(3) 0.632(3) 0.133(11) Uiso 1 4 d . . .
H15C H 0.650(4) 0.610(4) 0.727(3) 0.159(14) Uiso 1 4 d . . .

loop_
_atom_site_aniso_label
_atom_site_aniso_U_11
_atom_site_aniso_U_22
_atom_site_aniso_U_33
_atom_site_aniso_U_23
_atom_site_aniso_U_13
_atom_site_aniso_U_12
N1 0.0461(7) 0.0573(9) 0.0515(8) -0.0033(7) 0.0239(6) -0.0130(6)
N2 0.0466(8) 0.0750(11) 0.0586(9) -0.0160(8) 0.0270(7) -0.0090(8)
N3 0.0449(7) 0.0558(9) 0.0629(9) -0.0162(7) 0.0277(7) -0.0116(6)
C1 0.0417(8) 0.0501(9) 0.0506(9) -0.0004(7) 0.0213(7) -0.0021(7)
C2 0.0380(8) 0.0529(9) 0.0482(9) 0.0021(7) 0.0164(6) -0.0037(7)
C3 0.0563(10) 0.0510(11) 0.0597(11) 0.0075(9) 0.0135(8) -0.0034(8)
C4 0.0848(14) 0.0797(15) 0.0556(12) 0.0189(11) 0.0184(10) -0.0084(12)
C5 0.1005(17) 0.0897(17) 0.0507(12) -0.0040(12) 0.0180(11) -0.0168(13)
C6 0.0978(17) 0.0656(13) 0.0614(13) -0.0112(11) 0.0205(11) -0.0203(12)
C7 0.0737(12) 0.0548(11) 0.0557(11) -0.0004(9) 0.0219(9) -0.0156(9)
C8 0.0368(7) 0.0502(10) 0.0506(9) -0.0049(7) 0.0171(7) -0.0024(7)
C9 0.0551(10) 0.0549(11) 0.0754(13) 0.0115(9) 0.0268(9) 0.0086(8)
C10 0.0733(13) 0.0550(13) 0.1166(19) 0.0025(12) 0.0436(13) 0.0168(10)
C11 0.0681(12) 0.0757(15) 0.0977(17) -0.0222(12) 0.0458(12) 0.0045(10)
C12 0.0683(12) 0.0819(16) 0.0791(14) -0.0065(11) 0.0471(11) -0.0087(10)
C13 0.0577(10) 0.0523(11) 0.0739(12) -0.0032(9) 0.0356(9) -0.0056(8)
O1 0.0490(7) 0.0744(8) 0.0671(8) 0.0254(6) 0.0297(6) 0.0118(6)
O2 0.0602(8) 0.0636(8) 0.0727(8) 0.0130(6) 0.0383(6) 0.0025(6)
C14 0.0510(9) 0.0507(9) 0.0446(9) 0.0014(7) 0.0204(7) -0.0003(7)
C15 0.0746(14) 0.106(2) 0.0577(13) 0.0249(14) 0.0115(11) 0.0084(14)

loop_
_geom_bond_atom_site_label_1
_geom_bond_atom_site_label_2
_geom_bond_distance
_geom_bond_site_symmetry_2
_geom_bond_publ_flag
N1 C1 1.353(2) . ?
N1 C2 1.403(2) . ?
N1 H1 0.91(2) . ?
N2 C1 1.305(2) . ?
N2 H2A 0.94(2) . ?
N2 H2B 0.88(2) . ?
N3 C1 1.333(2) . ?
N3 C8 1.416(2) . ?
N3 H3 0.87(2) . ?
C2 C3 1.376(2) . ?
C2 C7 1.384(2) . ?
C3 C4 1.374(3) . ?
C3 H3A 0.93(2) . ?
C4 C5 1.367(3) . ?
C4 H4 0.98(3) . ?
C5 C6 1.357(3) . ?
C5 H5 0.95(2) . ?
C6 C7 1.371(3) . ?
C6 H6 0.90(3) . ?
C7 H7 0.96(2) . ?
C8 C13 1.376(2) . ?
C8 C9 1.378(3) . ?
C9 C10 1.367(3) . ?
C9 H9 1.02(2) . ?
C10 C11 1.368(3) . ?
C10 H10 0.98(3) . ?
C11 C12 1.366(3) . ?
C11 H11 0.98(2) . ?
C12 C13 1.376(3) . ?
C12 H12 0.97(2) . ?
C13 H13 0.99(2) . ?
O1 C14 1.247(2) . ?
O2 C14 1.248(2) . ?
C14 C15 1.495(3) . ?
C15 H15A 0.90(4) . ?
C15 H15B 0.96(4) . ?
C15 H15C 0.96(4) . ?

loop_
_cod_related_entry_id
_cod_related_entry_database
_cod_related_entry_code
1 ChemSpider 21122216
